data_7713901
loop_
_publ_author_name
'Hao, Xinxin'
'Ying, Jun'
'Zhang, Yanping'
'Tian, Aixiang'
'Yang, Mengle'
'Wang, Xiuli'

_publ_section_title
;
 Four octamolybdate compounds with properties of organic dye adsorption
 and photocatalytic reduction of Cr(VI)
;
_journal_name_full 'Dalton Transactions'
_journal_paper_doi 10.1039/D3DT01976D
_journal_year 2023
_chemical_formula_moiety 'C28 H40 Mo8 N10 O28 Zn'
_chemical_formula_sum 'C28 H40 Mo8 N10 O28 Zn'
_chemical_formula_weight 1797.59
_space_group_crystal_system triclinic
_space_group_IT_number 2
_space_group_name_Hall '-P 1'
_space_group_name_H-M_alt 'P -1'
_atom_sites_solution_hydrogens geom
_atom_sites_solution_primary iterative
_audit_block_doi 10.5517/ccdc.csd.cc2fx9xl
_audit_creation_date 2023-03-14
_audit_creation_method
;
Olex2 1.3
(compiled 2020.11.12 svn.r5f609507 for OlexSys, GUI svn.r6408)
;
_audit_update_record
;
2023-05-09 deposited with the CCDC.	2023-09-05 downloaded from the CCDC.
;
_cell_angle_alpha 111.2900(10)
_cell_angle_beta 107.6560(10)
_cell_angle_gamma 93.1050(10)
_cell_formula_units_Z 1
_cell_length_a 9.3723(3)
_cell_length_b 11.8323(3)
_cell_length_c 12.2768(4)
_cell_measurement_reflns_used 9906
_cell_measurement_temperature 296.15
_cell_measurement_theta_max 28.27
_cell_measurement_theta_min 2.87
_cell_volume 1187.90(6)
_computing_cell_refinement 'SAINT V8.40B (?, 2016)'
_computing_data_reduction 'SAINT V8.40B (?, 2016)'
_computing_molecular_graphics 'Olex2 1.3 (Dolomanov et al., 2009)'
_computing_publication_material 'Olex2 1.3 (Dolomanov et al., 2009)'
_computing_structure_refinement 'SHELXL 2018/3 (Sheldrick, 2015)'
_computing_structure_solution 'olex2.solve 1.3 (Bourhis et al., 2015)'
_diffrn_ambient_temperature 296.15
_diffrn_measured_fraction_theta_full 0.995
_diffrn_measured_fraction_theta_max 0.993
_diffrn_measurement_device_type 'Bruker APEX-II CCD'
_diffrn_measurement_method '\f and \w scans'
_diffrn_radiation_monochromator graphite
_diffrn_radiation_type MoK\a
_diffrn_radiation_wavelength 0.71073
_diffrn_reflns_av_R_equivalents 0.0591
_diffrn_reflns_av_unetI/netI 0.0475
_diffrn_reflns_Laue_measured_fraction_full 0.995
_diffrn_reflns_Laue_measured_fraction_max 0.993
_diffrn_reflns_limit_h_max 12
_diffrn_reflns_limit_h_min -12
_diffrn_reflns_limit_k_max 15
_diffrn_reflns_limit_k_min -15
_diffrn_reflns_limit_l_max 16
_diffrn_reflns_limit_l_min -16
_diffrn_reflns_number 41962
_diffrn_reflns_point_group_measured_fraction_full 0.995
_diffrn_reflns_point_group_measured_fraction_max 0.993
_diffrn_reflns_theta_full 25.242
_diffrn_reflns_theta_max 28.274
_diffrn_reflns_theta_min 2.071
_diffrn_source_current 1.4
_diffrn_source_power 0.07
_diffrn_source_voltage 50.0
_diffrn_standards_number 0
_exptl_absorpt_coefficient_mu 2.636
_exptl_absorpt_correction_T_max 0.7457
_exptl_absorpt_correction_T_min 0.5015
_exptl_absorpt_correction_type none
_exptl_absorpt_process_details
;
SADABS-2016/2 (Bruker,2016/2) was used for absorption correction.
wR2(int) was 0.1514 before and 0.0824 after correction.
The Ratio of minimum to maximum transmission is 0.6725.
The \l/2 correction factor is Not present.
;
_exptl_crystal_density_diffrn 2.513
_exptl_crystal_description block
_exptl_crystal_F_000 868
_refine_diff_density_max 0.904
_refine_diff_density_min -0.738
_refine_diff_density_rms 0.157
_refine_ls_extinction_method none
_refine_ls_goodness_of_fit_ref 1.111
_refine_ls_hydrogen_treatment constr
_refine_ls_matrix_type full
_refine_ls_number_parameters 340
_refine_ls_number_reflns 5872
_refine_ls_number_restraints 3
_refine_ls_restrained_S_all 23.288
_refine_ls_R_factor_all 0.0407
_refine_ls_R_factor_gt 0.0326
_refine_ls_shift/su_max 0.002
_refine_ls_shift/su_mean 0.000
_refine_ls_structure_factor_coef Fsqd
_refine_ls_weighting_details 'w=1/[\s^2^(Fo^2^)+3.4701P] where P=(Fo^2^+2Fc^2^)/3'
_refine_ls_weighting_scheme calc
_refine_ls_wR_factor_gt 0.0755
_refine_ls_wR_factor_ref 0.0842
_reflns_Friedel_coverage 0.000
_reflns_number_gt 5042
_reflns_number_total 5872
_reflns_threshold_expression 'I > 2\s(I)'
_cod_data_source_file d3dt01976d2.cif
_cod_data_source_block 4
_cod_database_code 7713901
_shelx_shelxl_version_number 2018/3
_shelx_space_group_comment
;
The symmetry employed for this shelxl refinement is uniquely defined
by the following loop, which should always be used as a source of
symmetry information in preference to the above space-group names.
They are only intended as comments.
;
_olex2_refinement_description
;
1. Fixed Uiso
 At 1.2 times of:
  All C(H) groups, All C(H,H) groups, All N(H) groups
2. Restrained distances
 O10-O10_$1 = N1-N1_$1
 2.76 with sigma of 0.01
 O10-N1
 2.8 with sigma of 0.01
3.a Ternary CH refined with riding coordinates:
 N1(H1)
3.b Secondary CH2 refined with riding coordinates:
 C7(H7A,H7B), C6(H6A,H6B), C4(H4A,H4B), C1(H1A,H1B), C5(H5A,H5B), C3(H3A,H3B),
 C2(H2A,H2B)
3.c Aromatic/amide H refined with riding coordinates:
 C14(H14), C11(H11), C8(H8), C12(H12), C13(H13)
;
_olex2_submission_special_instructions 'No special instructions were received'

loop_
_space_group_symop_operation_xyz
'x, y, z'
'-x, -y, -z'

loop_
_atom_site_label
_atom_site_type_symbol
_atom_site_fract_x
_atom_site_fract_y
_atom_site_fract_z
_atom_site_U_iso_or_equiv
_atom_site_adp_type
_atom_site_occupancy
_atom_site_site_symmetry_order
_atom_site_calc_flag
_atom_site_refinement_flags_posn
_atom_site_refinement_flags_adp
_atom_site_refinement_flags_occupancy
_atom_site_disorder_assembly
_atom_site_disorder_group
Mo4 Mo 0.31135(3) 0.43822(2) 0.48284(2) 0.02167(8) Uani 1 1 d . . . . .
Mo1 Mo 0.40234(3) 0.73113(3) 0.57142(3) 0.02449(8) Uani 1 1 d . . . . .
Mo3 Mo 0.58989(3) 0.44497(3) 0.71761(3) 0.02488(8) Uani 1 1 d . . . . .
Mo2 Mo 0.68610(3) 0.74405(3) 0.81040(3) 0.02578(8) Uani 1 1 d . . . . .
Zn1 Zn 0.500000 1.000000 0.500000 0.03140(14) Uani 1 2 d S . P . .
O7 O 0.2903(3) 0.5737(2) 0.4271(2) 0.0262(5) Uani 1 1 d . . . . .
O8 O 0.5054(3) 0.5786(2) 0.6180(2) 0.0244(5) Uani 1 1 d . . . . .
O13 O 0.4414(3) 0.3405(2) 0.5504(2) 0.0262(5) Uani 1 1 d . . . . .
O2 O 0.3705(3) 0.8332(2) 0.5005(2) 0.0350(6) Uani 1 1 d . . . . .
O9 O 0.7396(3) 0.5911(2) 0.8160(2) 0.0296(5) Uani 1 1 d . . . . .
O3 O 0.5877(3) 0.8193(2) 0.7015(2) 0.0298(5) Uani 1 1 d . . . . .
O12 O 0.2041(3) 0.3209(2) 0.3393(2) 0.0303(5) Uani 1 1 d . . . . .
O6 O 0.2779(3) 0.7463(3) 0.6481(3) 0.0380(6) Uani 1 1 d . . . . .
O10 O 0.4639(3) 0.4697(3) 0.7950(3) 0.0382(6) Uani 1 1 d D . . . .
O14 O 0.6870(3) 0.3429(3) 0.7603(3) 0.0384(6) Uani 1 1 d . . . . .
O11 O 0.1972(3) 0.4619(3) 0.5688(3) 0.0372(6) Uani 1 1 d . . . . .
O4 O 0.8457(3) 0.8503(3) 0.9113(3) 0.0408(6) Uani 1 1 d . . . . .
O5 O 0.5657(4) 0.7609(3) 0.8921(3) 0.0413(7) Uani 1 1 d . . . . .
N4 N 0.4736(4) 0.9206(3) 0.3168(3) 0.0319(6) Uani 1 1 d . . . . .
N5 N 0.2737(4) 1.0267(3) 0.4109(3) 0.0299(6) Uani 1 1 d . . . . .
N3 N 0.5715(4) 0.8821(4) 0.2534(3) 0.0438(8) Uani 1 1 d . . . . .
N2 N 0.3508(4) 0.8831(3) 0.1219(3) 0.0344(7) Uani 1 1 d . . . . .
C9 C 0.3416(4) 0.9211(3) 0.2377(3) 0.0282(7) Uani 1 1 d . . . . .
N1 N 0.1913(4) 0.5156(3) -0.1686(3) 0.0416(8) Uani 1 1 d D . . . .
H1 H 0.249119 0.475740 -0.221741 0.050 Uiso 1 1 calc R U . . .
C10 C 0.2219(4) 0.9703(3) 0.2840(3) 0.0277(7) Uani 1 1 d . . . . .
C7 C 0.2352(5) 0.8644(4) 0.0017(3) 0.0410(9) Uani 1 1 d . . . . .
H7A H 0.284644 0.882545 -0.050428 0.049 Uiso 1 1 calc R U . . .
H7B H 0.165125 0.920886 0.015878 0.049 Uiso 1 1 calc R U . . .
C14 C 0.1790(5) 1.0803(4) 0.4666(4) 0.0432(10) Uani 1 1 d . . . . .
H14 H 0.213968 1.118955 0.553163 0.052 Uiso 1 1 calc R U . . .
C11 C 0.0740(5) 0.9631(4) 0.2141(4) 0.0410(9) Uani 1 1 d . . . . .
H11 H 0.038773 0.920515 0.127917 0.049 Uiso 1 1 calc R U . . .
C8 C 0.4951(5) 0.8611(4) 0.1385(4) 0.0450(10) Uani 1 1 d . . . . .
H8 H 0.534564 0.833934 0.074414 0.054 Uiso 1 1 calc R U . . .
C6 C 0.1469(5) 0.7328(4) -0.0650(4) 0.0503(11) Uani 1 1 d . . . . .
H6A H 0.128715 0.703904 -0.005065 0.060 Uiso 1 1 calc R U . . .
H6B H 0.049017 0.729996 -0.123809 0.060 Uiso 1 1 calc R U . . .
C4 C 0.0300(4) 0.4658(4) -0.2479(4) 0.0401(9) Uani 1 1 d . . . . .
H4A H 0.005968 0.487668 -0.319428 0.048 Uiso 1 1 calc R U . . .
H4B H -0.035384 0.499956 -0.201096 0.048 Uiso 1 1 calc R U . . .
C12 C -0.0217(5) 1.0200(5) 0.2737(5) 0.0525(11) Uani 1 1 d . . . . .
H12 H -0.121965 1.017201 0.227614 0.063 Uiso 1 1 calc R U . . .
C13 C 0.0305(5) 1.0805(5) 0.4005(5) 0.0538(12) Uani 1 1 d . . . . .
H13 H -0.032356 1.121003 0.441492 0.065 Uiso 1 1 calc R U . . .
O1 O 0.0434(6) 0.2934(5) -0.1878(6) 0.0919(15) Uani 1 1 d . . . . .
C1 C 0.2352(7) 0.4740(7) -0.0652(5) 0.0683(17) Uani 1 1 d . . . . .
H1A H 0.179933 0.507948 -0.009146 0.082 Uiso 1 1 calc R U . . .
H1B H 0.343449 0.502204 -0.018266 0.082 Uiso 1 1 calc R U . . .
C5 C 0.2364(6) 0.6504(5) -0.1333(5) 0.0585(13) Uani 1 1 d . . . . .
H5A H 0.226168 0.663687 -0.208584 0.070 Uiso 1 1 calc R U . . .
H5B H 0.343218 0.675826 -0.081322 0.070 Uiso 1 1 calc R U . . .
C3 C 0.0043(7) 0.3262(5) -0.2907(6) 0.0629(14) Uani 1 1 d . . . . .
H3A H -0.101916 0.291636 -0.341443 0.075 Uiso 1 1 calc R U . . .
H3B H 0.065689 0.292355 -0.341441 0.075 Uiso 1 1 calc R U . . .
C2 C 0.1983(8) 0.3372(7) -0.1189(6) 0.0769(19) Uani 1 1 d . . . . .
H2A H 0.257011 0.304311 -0.172350 0.092 Uiso 1 1 calc R U . . .
H2B H 0.227064 0.308343 -0.052100 0.092 Uiso 1 1 calc R U . . .

loop_
_atom_site_aniso_label
_atom_site_aniso_U_11
_atom_site_aniso_U_22
_atom_site_aniso_U_33
_atom_site_aniso_U_23
_atom_site_aniso_U_13
_atom_site_aniso_U_12
Mo4 0.02404(14) 0.02101(14) 0.01928(13) 0.00714(10) 0.00824(10) 0.00108(10)
Mo1 0.03106(15) 0.02026(14) 0.02049(14) 0.00695(10) 0.00797(11) 0.00581(11)
Mo3 0.03159(15) 0.02346(14) 0.01841(13) 0.00798(11) 0.00797(11) 0.00262(11)
Mo2 0.03248(16) 0.02285(14) 0.01768(13) 0.00535(10) 0.00646(11) 0.00368(11)
Zn1 0.0352(3) 0.0387(3) 0.0198(3) 0.0104(2) 0.0093(2) 0.0137(3)
O7 0.0293(12) 0.0251(11) 0.0217(11) 0.0088(9) 0.0064(9) 0.0038(9)
O8 0.0301(12) 0.0221(11) 0.0212(10) 0.0081(9) 0.0098(9) 0.0038(9)
O13 0.0344(12) 0.0211(11) 0.0226(11) 0.0087(9) 0.0100(10) 0.0011(9)
O2 0.0448(15) 0.0275(13) 0.0262(12) 0.0099(10) 0.0048(11) 0.0065(11)
O9 0.0351(13) 0.0267(12) 0.0203(11) 0.0068(9) 0.0044(10) 0.0028(10)
O3 0.0373(13) 0.0220(11) 0.0236(12) 0.0074(9) 0.0045(10) 0.0024(10)
O12 0.0311(12) 0.0276(12) 0.0267(12) 0.0075(10) 0.0082(10) -0.0019(10)
O6 0.0441(15) 0.0386(15) 0.0350(14) 0.0125(12) 0.0207(12) 0.0119(12)
O10 0.0427(15) 0.0448(16) 0.0302(13) 0.0143(12) 0.0182(12) 0.0048(12)
O14 0.0505(16) 0.0315(14) 0.0323(14) 0.0147(11) 0.0105(12) 0.0089(12)
O11 0.0392(15) 0.0392(15) 0.0361(14) 0.0119(12) 0.0214(12) 0.0044(12)
O4 0.0416(15) 0.0309(14) 0.0308(14) 0.0046(11) -0.0024(12) -0.0006(11)
O5 0.0541(17) 0.0458(16) 0.0305(14) 0.0142(12) 0.0233(13) 0.0161(14)
N4 0.0321(15) 0.0358(16) 0.0244(14) 0.0090(12) 0.0090(12) 0.0057(13)
N5 0.0336(15) 0.0309(15) 0.0259(14) 0.0111(12) 0.0108(12) 0.0087(12)
N3 0.0439(19) 0.057(2) 0.0273(16) 0.0088(15) 0.0176(15) 0.0142(17)
N2 0.0398(17) 0.0361(17) 0.0206(14) 0.0063(12) 0.0081(12) 0.0036(13)
C9 0.0348(17) 0.0238(15) 0.0206(15) 0.0061(12) 0.0067(13) 0.0007(13)
N1 0.0367(17) 0.0403(18) 0.0396(18) 0.0074(15) 0.0122(15) 0.0096(14)
C10 0.0280(16) 0.0233(15) 0.0269(16) 0.0052(13) 0.0092(13) 0.0008(12)
C7 0.055(2) 0.038(2) 0.0223(17) 0.0090(15) 0.0067(16) 0.0086(18)
C14 0.042(2) 0.057(3) 0.032(2) 0.0156(19) 0.0158(17) 0.0196(19)
C11 0.035(2) 0.047(2) 0.033(2) 0.0136(17) 0.0043(16) 0.0036(17)
C8 0.046(2) 0.057(3) 0.0239(18) 0.0052(17) 0.0139(17) 0.011(2)
C6 0.044(2) 0.044(2) 0.043(2) -0.0010(19) 0.0112(19) 0.0059(19)
C4 0.0312(19) 0.052(2) 0.038(2) 0.0191(18) 0.0111(16) 0.0100(17)
C12 0.038(2) 0.064(3) 0.051(3) 0.022(2) 0.012(2) 0.013(2)
C13 0.039(2) 0.071(3) 0.054(3) 0.023(3) 0.020(2) 0.022(2)
O1 0.094(4) 0.083(3) 0.131(5) 0.072(3) 0.045(3) 0.019(3)
C1 0.064(3) 0.106(5) 0.036(2) 0.030(3) 0.015(2) 0.037(3)
C5 0.058(3) 0.047(3) 0.059(3) 0.004(2) 0.026(2) 0.008(2)
C3 0.055(3) 0.048(3) 0.074(4) 0.016(3) 0.017(3) 0.006(2)
C2 0.094(5) 0.098(5) 0.069(4) 0.059(4) 0.034(4) 0.042(4)

loop_
_atom_type_symbol
_atom_type_description
_atom_type_scat_dispersion_real
_atom_type_scat_dispersion_imag
_atom_type_scat_source
C C 0.0033 0.0016 'International Tables Vol C Tables 4.2.6.8 and 6.1.1.4'
H H 0.0000 0.0000 'International Tables Vol C Tables 4.2.6.8 and 6.1.1.4'
Mo Mo -1.6832 0.6857 'International Tables Vol C Tables 4.2.6.8 and 6.1.1.4'
N N 0.0061 0.0033 'International Tables Vol C Tables 4.2.6.8 and 6.1.1.4'
O O 0.0106 0.0060 'International Tables Vol C Tables 4.2.6.8 and 6.1.1.4'
Zn Zn 0.2839 1.4301 'International Tables Vol C Tables 4.2.6.8 and 6.1.1.4'

loop_
_geom_angle_atom_site_label_1
_geom_angle_atom_site_label_2
_geom_angle_atom_site_label_3
_geom_angle
_geom_angle_site_symmetry_1
_geom_angle_site_symmetry_3
_geom_angle_publ_flag
O7 Mo4 Mo1 36.02(7) . . ?
O7 Mo4 O8 77.72(9) . 2_666 ?
O7 Mo4 O8 76.96(9) . . ?
O8 Mo4 Mo1 44.74(6) . . ?
O8 Mo4 Mo1 86.21(5) 2_666 . ?
O8 Mo4 O8 75.48(9) . 2_666 ?
O13 Mo4 Mo1 123.67(7) . . ?
O13 Mo4 O7 149.04(10) . . ?
O13 Mo4 O8 78.93(9) . . ?
O13 Mo4 O8 77.66(9) . 2_666 ?
O12 Mo4 Mo1 132.49(8) . . ?
O12 Mo4 O7 96.46(11) . . ?
O12 Mo4 O8 156.56(11) . . ?
O12 Mo4 O8 81.15(10) . 2_666 ?
O12 Mo4 O13 97.99(11) . . ?
O11 Mo4 Mo1 89.62(10) . . ?
O11 Mo4 O7 101.71(13) . . ?
O11 Mo4 O8 173.49(12) . 2_666 ?
O11 Mo4 O8 98.04(12) . . ?
O11 Mo4 O13 100.63(12) . . ?
O11 Mo4 O12 105.34(13) . . ?
O7 Mo1 Mo4 35.25(7) . . ?
O7 Mo1 O8 73.83(9) . . ?
O7 Mo1 O13 70.97(9) . 2_666 ?
O8 Mo1 Mo4 42.20(6) . . ?
O8 Mo1 O13 72.03(8) . 2_666 ?
O13 Mo1 Mo4 79.17(6) 2_666 . ?
O2 Mo1 Mo4 135.41(9) . . ?
O2 Mo1 O7 100.17(11) . . ?
O2 Mo1 O8 156.80(11) . . ?
O2 Mo1 O13 84.80(11) . 2_666 ?
O2 Mo1 O3 99.10(12) . . ?
O3 Mo1 Mo4 120.22(7) . . ?
O3 Mo1 O7 147.30(10) . . ?
O3 Mo1 O8 78.05(10) . . ?
O3 Mo1 O13 84.81(10) . 2_666 ?
O6 Mo1 Mo4 87.33(10) . . ?
O6 Mo1 O7 97.85(13) . . ?
O6 Mo1 O8 97.98(12) . . ?
O6 Mo1 O13 166.50(11) . 2_666 ?
O6 Mo1 O2 105.08(14) . . ?
O6 Mo1 O3 102.30(13) . . ?
O7 Mo3 O8 71.54(8) 2_666 . ?
O13 Mo3 O7 72.24(9) . 2_666 ?
O13 Mo3 O8 73.26(9) . . ?
O9 Mo3 O7 83.32(10) . 2_666 ?
O9 Mo3 O8 77.31(9) . . ?
O9 Mo3 O13 146.35(10) . . ?
O10 Mo3 O7 163.78(11) . 2_666 ?
O10 Mo3 O8 93.93(12) . . ?
O10 Mo3 O13 97.10(12) . . ?
O10 Mo3 O9 100.87(13) . . ?
O14 Mo3 O7 89.78(12) . 2_666 ?
O14 Mo3 O8 161.25(12) . . ?
O14 Mo3 O13 103.11(12) . . ?
O14 Mo3 O9 99.48(13) . . ?
O14 Mo3 O10 104.80(14) . . ?
O9 Mo2 O8 74.05(9) . . ?
O9 Mo2 O12 77.27(10) . 2_666 ?
O3 Mo2 O8 72.42(9) . . ?
O3 Mo2 O9 143.77(10) . . ?
O3 Mo2 O12 78.61(10) . 2_666 ?
O12 Mo2 O8 69.66(8) 2_666 . ?
O4 Mo2 O8 160.78(12) . . ?
O4 Mo2 O9 103.52(12) . . ?
O4 Mo2 O3 103.58(13) . . ?
O4 Mo2 O12 91.14(12) . 2_666 ?
O5 Mo2 O8 94.90(12) . . ?
O5 Mo2 O9 97.89(13) . . ?
O5 Mo2 O3 98.22(13) . . ?
O5 Mo2 O12 164.52(13) . 2_666 ?
O5 Mo2 O4 104.31(15) . . ?
O2 Zn1 O2 180.00(19) . 2_676 ?
N4 Zn1 O2 94.81(11) 2_676 2_676 ?
N4 Zn1 O2 85.19(11) . 2_676 ?
N4 Zn1 O2 85.19(11) 2_676 . ?
N4 Zn1 O2 94.81(11) . . ?
N4 Zn1 N4 180.0 . 2_676 ?
N4 Zn1 N5 77.67(12) 2_676 2_676 ?
N4 Zn1 N5 102.33(12) 2_676 . ?
N4 Zn1 N5 102.33(12) . 2_676 ?
N4 Zn1 N5 77.67(12) . . ?
N5 Zn1 O2 83.49(11) . . ?
N5 Zn1 O2 83.49(11) 2_676 2_676 ?
N5 Zn1 O2 96.51(11) 2_676 . ?
N5 Zn1 O2 96.51(11) . 2_676 ?
N5 Zn1 N5 180.00(9) . 2_676 ?
Mo4 O7 Mo1 108.72(11) . . ?
Mo4 O7 Mo3 111.18(11) . 2_666 ?
Mo1 O7 Mo3 104.66(10) . 2_666 ?
Mo4 O8 Mo4 104.52(9) . 2_666 ?
Mo4 O8 Mo1 93.06(9) . . ?
Mo4 O8 Mo3 90.77(8) . . ?
Mo4 O8 Mo2 91.10(8) 2_666 . ?
Mo4 O8 Mo2 164.23(11) . . ?
Mo1 O8 Mo4 98.36(8) . 2_666 ?
Mo1 O8 Mo3 163.09(11) . . ?
Mo1 O8 Mo2 86.65(8) . . ?
Mo3 O8 Mo4 96.60(8) . 2_666 ?
Mo3 O8 Mo2 85.23(7) . . ?
Mo4 O13 Mo1 108.87(10) . 2_666 ?
Mo4 O13 Mo3 110.74(11) . . ?
Mo3 O13 Mo1 103.44(10) . 2_666 ?
Mo1 O2 Zn1 138.80(15) . . ?
Mo3 O9 Mo2 117.99(13) . . ?
Mo1 O3 Mo2 118.14(13) . . ?
Mo4 O12 Mo2 118.08(12) . 2_666 ?
N3 N4 Zn1 133.8(2) . . ?
C9 N4 Zn1 116.1(2) . . ?
C9 N4 N3 109.1(3) . . ?
C10 N5 Zn1 114.0(2) . . ?
C14 N5 Zn1 127.1(3) . . ?
C14 N5 C10 118.5(3) . . ?
C8 N3 N4 105.3(3) . . ?
C9 N2 C7 130.4(3) . . ?
C9 N2 C8 104.3(3) . . ?
C8 N2 C7 125.4(3) . . ?
N4 C9 N2 108.8(3) . . ?
N4 C9 C10 120.0(3) . . ?
N2 C9 C10 130.9(3) . . ?
C4 N1 H1 105.0 . . ?
C4 N1 C1 111.4(4) . . ?
C4 N1 C5 113.5(4) . . ?
C1 N1 H1 105.0 . . ?
C1 N1 C5 115.8(4) . . ?
C5 N1 H1 105.0 . . ?
N5 C10 C9 111.6(3) . . ?
N5 C10 C11 121.5(3) . . ?
C11 C10 C9 126.9(3) . . ?
N2 C7 H7A 109.4 . . ?
N2 C7 H7B 109.4 . . ?
N2 C7 C6 111.3(4) . . ?
H7A C7 H7B 108.0 . . ?
C6 C7 H7A 109.4 . . ?
C6 C7 H7B 109.4 . . ?
N5 C14 H14 118.8 . . ?
N5 C14 C13 122.4(4) . . ?
C13 C14 H14 118.8 . . ?
C10 C11 H11 120.6 . . ?
C10 C11 C12 118.8(4) . . ?
C12 C11 H11 120.6 . . ?
N3 C8 N2 112.5(4) . . ?
N3 C8 H8 123.7 . . ?
N2 C8 H8 123.7 . . ?
C7 C6 H6A 109.7 . . ?
C7 C6 H6B 109.7 . . ?
H6A C6 H6B 108.2 . . ?
C5 C6 C7 109.7(4) . . ?
C5 C6 H6A 109.7 . . ?
C5 C6 H6B 109.7 . . ?
N1 C4 H4A 110.1 . . ?
N1 C4 H4B 110.1 . . ?
N1 C4 C3 108.2(4) . . ?
H4A C4 H4B 108.4 . . ?
C3 C4 H4A 110.1 . . ?
C3 C4 H4B 110.1 . . ?
C11 C12 H12 120.0 . . ?
C13 C12 C11 120.1(4) . . ?
C13 C12 H12 120.0 . . ?
C14 C13 H13 120.7 . . ?
C12 C13 C14 118.5(4) . . ?
C12 C13 H13 120.7 . . ?
C2 O1 C3 109.4(5) . . ?
N1 C1 H1A 110.0 . . ?
N1 C1 H1B 110.0 . . ?
N1 C1 C2 108.3(4) . . ?
H1A C1 H1B 108.4 . . ?
C2 C1 H1A 110.0 . . ?
C2 C1 H1B 110.0 . . ?
N1 C5 C6 115.7(4) . . ?
N1 C5 H5A 108.3 . . ?
N1 C5 H5B 108.3 . . ?
C6 C5 H5A 108.3 . . ?
C6 C5 H5B 108.3 . . ?
H5A C5 H5B 107.4 . . ?
C4 C3 H3A 109.5 . . ?
C4 C3 H3B 109.5 . . ?
O1 C3 C4 110.6(5) . . ?
O1 C3 H3A 109.5 . . ?
O1 C3 H3B 109.5 . . ?
H3A C3 H3B 108.1 . . ?
O1 C2 C1 111.6(5) . . ?
O1 C2 H2A 109.3 . . ?
O1 C2 H2B 109.3 . . ?
C1 C2 H2A 109.3 . . ?
C1 C2 H2B 109.3 . . ?
H2A C2 H2B 108.0 . . ?

loop_
_geom_bond_atom_site_label_1
_geom_bond_atom_site_label_2
_geom_bond_distance
_geom_bond_site_symmetry_2
_geom_bond_publ_flag
Mo4 Mo1 3.2098(4) . ?
Mo4 O7 1.956(2) . ?
Mo4 O8 2.381(2) 2_666 ?
Mo4 O8 2.159(2) . ?
Mo4 O13 1.935(2) . ?
Mo4 O12 1.744(2) . ?
Mo4 O11 1.685(3) . ?
Mo1 O7 1.993(2) . ?
Mo1 O8 2.263(2) . ?
Mo1 O13 2.375(2) 2_666 ?
Mo1 O2 1.718(3) . ?
Mo1 O3 1.889(2) . ?
Mo1 O6 1.687(3) . ?
Mo3 O7 2.328(2) 2_666 ?
Mo3 O8 2.361(2) . ?
Mo3 O13 1.979(2) . ?
Mo3 O9 1.900(2) . ?
Mo3 O10 1.702(3) . ?
Mo3 O14 1.689(3) . ?
Mo2 O8 2.477(2) . ?
Mo2 O9 1.923(3) . ?
Mo2 O3 1.907(2) . ?
Mo2 O12 2.288(3) 2_666 ?
Mo2 O4 1.701(3) . ?
Mo2 O5 1.698(3) . ?
Zn1 O2 2.263(3) . ?
Zn1 O2 2.263(3) 2_676 ?
Zn1 N4 2.027(3) 2_676 ?
Zn1 N4 2.027(3) . ?
Zn1 N5 2.170(3) 2_676 ?
Zn1 N5 2.170(3) . ?
N4 N3 1.369(4) . ?
N4 C9 1.323(5) . ?
N5 C10 1.364(4) . ?
N5 C14 1.331(5) . ?
N3 C8 1.296(5) . ?
N2 C9 1.358(4) . ?
N2 C7 1.472(5) . ?
N2 C8 1.360(5) . ?
C9 C10 1.463(5) . ?
N1 H1 0.9800 . ?
N1 C4 1.474(5) . ?
N1 C1 1.478(6) . ?
N1 C5 1.492(6) . ?
C10 C11 1.370(5) . ?
C7 H7A 0.9700 . ?
C7 H7B 0.9700 . ?
C7 C6 1.517(6) . ?
C14 H14 0.9300 . ?
C14 C13 1.383(6) . ?
C11 H11 0.9300 . ?
C11 C12 1.378(7) . ?
C8 H8 0.9300 . ?
C6 H6A 0.9700 . ?
C6 H6B 0.9700 . ?
C6 C5 1.509(7) . ?
C4 H4A 0.9700 . ?
C4 H4B 0.9700 . ?
C4 C3 1.520(7) . ?
C12 H12 0.9300 . ?
C12 C13 1.366(7) . ?
C13 H13 0.9300 . ?
O1 C3 1.404(8) . ?
O1 C2 1.395(8) . ?
C1 H1A 0.9700 . ?
C1 H1B 0.9700 . ?
C1 C2 1.484(10) . ?
C5 H5A 0.9700 . ?
C5 H5B 0.9700 . ?
C3 H3A 0.9700 . ?
C3 H3B 0.9700 . ?
C2 H2A 0.9700 . ?
C2 H2B 0.9700 . ?

loop_
_geom_torsion_atom_site_label_1
_geom_torsion_atom_site_label_2
_geom_torsion_atom_site_label_3
_geom_torsion_atom_site_label_4
_geom_torsion
_geom_torsion_site_symmetry_1
_geom_torsion_site_symmetry_2
_geom_torsion_site_symmetry_3
_geom_torsion_site_symmetry_4
_geom_torsion_publ_flag
Mo4 Mo1 O2 Zn1 -137.76(15) . . . . ?
Mo4 Mo1 O3 Mo2 -18.93(18) . . . . ?
Mo1 Mo4 O12 Mo2 76.12(16) . . . 2_666 ?
Zn1 N4 N3 C8 -167.8(3) . . . . ?
Zn1 N4 C9 N2 170.4(2) . . . . ?
Zn1 N4 C9 C10 -3.6(4) . . . . ?
Zn1 N5 C10 C9 -8.8(4) . . . . ?
Zn1 N5 C10 C11 170.7(3) . . . . ?
Zn1 N5 C14 C13 -172.7(4) . . . . ?
O7 Mo4 O12 Mo2 76.06(14) . . . 2_666 ?
O7 Mo1 O2 Zn1 -138.5(2) . . . . ?
O7 Mo1 O3 Mo2 -51.6(3) . . . . ?
O8 Mo4 O12 Mo2 -0.39(12) 2_666 . . 2_666 ?
O8 Mo4 O12 Mo2 4.1(4) . . . 2_666 ?
O8 Mo1 O2 Zn1 -65.9(4) . . . . ?
O8 Mo1 O3 Mo2 -20.50(13) . . . . ?
O13 Mo4 O12 Mo2 -76.48(14) . . . 2_666 ?
O13 Mo1 O2 Zn1 -68.9(2) 2_666 . . . ?
O13 Mo1 O3 Mo2 -93.19(14) 2_666 . . . ?
O2 Mo1 O3 Mo2 -177.07(15) . . . . ?
O3 Mo1 O2 Zn1 15.0(2) . . . . ?
O6 Mo1 O2 Zn1 120.4(2) . . . . ?
O6 Mo1 O3 Mo2 75.19(17) . . . . ?
O11 Mo4 O12 Mo2 -179.88(14) . . . 2_666 ?
N4 N3 C8 N2 -0.3(5) . . . . ?
N4 C9 C10 N5 8.4(5) . . . . ?
N4 C9 C10 C11 -171.0(4) . . . . ?
N5 C10 C11 C12 3.5(6) . . . . ?
N5 C14 C13 C12 2.2(8) . . . . ?
N3 N4 C9 N2 0.0(4) . . . . ?
N3 N4 C9 C10 -174.0(3) . . . . ?
N2 C9 C10 N5 -164.0(4) . . . . ?
N2 C9 C10 C11 16.6(6) . . . . ?
N2 C7 C6 C5 -82.2(5) . . . . ?
C9 N4 N3 C8 0.2(5) . . . . ?
C9 N2 C7 C6 -90.9(5) . . . . ?
C9 N2 C8 N3 0.3(5) . . . . ?
C9 C10 C11 C12 -177.1(4) . . . . ?
N1 C4 C3 O1 57.8(6) . . . . ?
N1 C1 C2 O1 -59.3(6) . . . . ?
C10 N5 C14 C13 0.2(7) . . . . ?
C10 C11 C12 C13 -1.1(8) . . . . ?
C7 N2 C9 N4 178.1(4) . . . . ?
C7 N2 C9 C10 -8.8(7) . . . . ?
C7 N2 C8 N3 -178.1(4) . . . . ?
C7 C6 C5 N1 161.1(4) . . . . ?
C14 N5 C10 C9 177.5(4) . . . . ?
C14 N5 C10 C11 -3.1(6) . . . . ?
C11 C12 C13 C14 -1.6(8) . . . . ?
C8 N2 C9 N4 -0.2(4) . . . . ?
C8 N2 C9 C10 172.9(4) . . . . ?
C8 N2 C7 C6 87.0(5) . . . . ?
C4 N1 C1 C2 55.1(6) . . . . ?
C4 N1 C5 C6 57.9(6) . . . . ?
C1 N1 C4 C3 -54.4(5) . . . . ?
C1 N1 C5 C6 -72.8(6) . . . . ?
C5 N1 C4 C3 172.8(4) . . . . ?
C5 N1 C1 C2 -173.3(5) . . . . ?
C3 O1 C2 C1 63.9(7) . . . . ?
C2 O1 C3 C4 -62.6(7) . . . . ?
